data_4104638
loop_
_publ_author_name
'Mako Yabe-Yoshida'
'Chizuko Kabuto'
'Kuninobu Kabuto'
'Eunsang Kwon'
'Hiroyuki Sakaba'

_publ_section_title
;
 \h3-Silapropargyl/Alkynylsilyl Molybdenum Complexes: Synthesis,
 Structure, and Reactivity toward Methanol
;
_journal_name_full 'Journal of the American Chemical Society'
_journal_page_first 9138
_journal_page_last 9139
_journal_paper_doi 10.1021/ja9005833
_journal_volume 131
_journal_year 2009
_chemical_formula_moiety 'C31 H38 Mo O3 Si '
_chemical_formula_sum 'C31 H38 Mo O3 Si'
_chemical_formula_weight 582.66
_space_group_IT_number 2
_symmetry_cell_setting triclinic
_symmetry_Int_Tables_number 2
_symmetry_space_group_name_Hall '-P 1'
_symmetry_space_group_name_H-M 'P -1'
_cell_angle_alpha 100.000(3)
_cell_angle_beta 96.530(3)
_cell_angle_gamma 99.907(3)
_cell_formula_units_Z 4
_cell_length_a 11.3091(8)
_cell_length_b 14.9091(11)
_cell_length_c 18.1392(11)
_cell_measurement_reflns_used 6557
_cell_measurement_temperature 173.1
_cell_measurement_theta_max 27.5
_cell_measurement_theta_min 3.0
_cell_volume 2934.4(4)
_computing_cell_refinement CrystalClear
_computing_data_collection CrystalClear
_computing_data_reduction CrystalStructure
_computing_publication_material 'CrystalStructure 3.7.0'
_computing_structure_refinement CRYSTALS
_computing_structure_solution 'DIRDIF99 (PATTY)'
_diffrn_detector_area_resol_mean 7.31
_diffrn_measured_fraction_theta_full 0.977
_diffrn_measured_fraction_theta_max 0.977
_diffrn_measurement_device_type 'Rigaku Mercury'
_diffrn_measurement_method \w
_diffrn_radiation_type 'Mo K\a'
_diffrn_radiation_wavelength 0.71070
_diffrn_reflns_av_R_equivalents 0.025
_diffrn_reflns_limit_h_max 14
_diffrn_reflns_limit_h_min -14
_diffrn_reflns_limit_k_max 19
_diffrn_reflns_limit_k_min -19
_diffrn_reflns_limit_l_max 23
_diffrn_reflns_limit_l_min -23
_diffrn_reflns_number 38031
_diffrn_reflns_theta_full 27.48
_diffrn_reflns_theta_max 27.48
_exptl_absorpt_coefficient_mu 0.515
_exptl_absorpt_correction_T_max 0.902
_exptl_absorpt_correction_T_min 0.843
_exptl_absorpt_correction_type multi-scan
_exptl_absorpt_process_details 'Jacobson, R. (1998) Private communication'
_exptl_crystal_colour red
_exptl_crystal_density_diffrn 1.319
_exptl_crystal_description prism
_exptl_crystal_F_000 1216.00
_exptl_crystal_size_max 0.20
_exptl_crystal_size_mid 0.20
_exptl_crystal_size_min 0.20
_refine_diff_density_max 2.72
_refine_diff_density_min -1.03
_refine_ls_extinction_method none
_refine_ls_goodness_of_fit_ref 1.003
_refine_ls_hydrogen_treatment refall
_refine_ls_number_parameters 713
_refine_ls_number_reflns 13180
_refine_ls_R_factor_gt 0.0543
_refine_ls_shift/su_max 0.0000
_refine_ls_structure_factor_coef Fsqd
_refine_ls_weighting_details 'w = 1/[0.0041Fo^2^ + 1.0000\s(Fo^2^)]/(4Fo^2^)'
_refine_ls_weighting_scheme calc
_refine_ls_wR_factor_ref 0.1834
_reflns_number_gt 10505
_reflns_number_total 13180
_reflns_threshold_expression F^2^>2.0\s(F^2^)
_cod_data_source_file ja9005833_si_002_3.cif
_cod_data_source_block complex5a
_cod_original_cell_volume 2934.4(3)
_cod_original_formula_sum 'C31 H38 Mo O3 Si '
_cod_database_code 4104638

loop_
_symmetry_equiv_pos_site_id
_symmetry_equiv_pos_as_xyz
1 +X,+Y,+Z
2 -X,-Y,-Z

loop_
_atom_site_label
_atom_site_type_symbol
_atom_site_fract_x
_atom_site_fract_y
_atom_site_fract_z
_atom_site_U_iso_or_equiv
_atom_site_adp_type
_atom_site_occupancy
_atom_site_symmetry_multiplicity
_atom_site_calc_flag
_atom_site_refinement_flags
Mo(1) Mo -0.19748(2) 0.54942(2) 0.15652(2) 0.03100(8) Uani 1.00 1 d .
Mo(2) Mo 0.30079(3) -0.01423(2) 0.13559(2) 0.03027(8) Uani 1.00 1 d .
Si(1) Si -0.07432(8) 0.45305(6) 0.26894(5) 0.0297(2) Uani 1.00 1 d .
Si(2) Si 0.35024(8) -0.04138(6) 0.29662(6) 0.0314(2) Uani 1.00 1 d .
O(1) O -0.0956(2) 0.43501(17) 0.17313(12) 0.0361(6) Uani 1.00 1 d .
O(2) O 0.0150(2) 0.6315(2) 0.07738(18) 0.0618(9) Uani 1.00 1 d .
O(3) O -0.0977(2) 0.74898(19) 0.24681(17) 0.0506(8) Uani 1.00 1 d .
O(101) O 0.2655(2) -0.11093(16) 0.21744(13) 0.0362(6) Uani 1.00 1 d .
O(102) O 0.4589(3) -0.1463(2) 0.0627(2) 0.0669(10) Uani 1.00 1 d .
O(103) O 0.5402(2) 0.1155(2) 0.12604(17) 0.0546(8) Uani 1.00 1 d .
C(1) C -0.1819(2) 0.5318(2) 0.27661(18) 0.0305(8) Uani 1.00 1 d .
C(2) C -0.2305(2) 0.5740(2) 0.33269(19) 0.0315(8) Uani 1.00 1 d .
C(3) C -0.2281(2) 0.5671(2) 0.41509(19) 0.0322(8) Uani 1.00 1 d .
C(4) C -0.3598(3) 0.5499(2) 0.4314(2) 0.0441(10) Uani 1.00 1 d .
C(5) C -0.1623(3) 0.6610(2) 0.4632(2) 0.0445(10) Uani 1.00 1 d .
C(6) C -0.1656(3) 0.4907(2) 0.4360(2) 0.0418(10) Uani 1.00 1 d .
C(7) C -0.0094(4) 0.4030(3) 0.1274(2) 0.0523(12) Uani 1.00 1 d .
C(8) C -0.0983(3) 0.3334(2) 0.2899(2) 0.0340(8) Uani 1.00 1 d .
C(9) C -0.1835(3) 0.2616(2) 0.2427(2) 0.0451(10) Uani 1.00 1 d .
C(10) C -0.2045(4) 0.1727(2) 0.2582(2) 0.0542(12) Uani 1.00 1 d .
C(11) C -0.1424(4) 0.1540(2) 0.3201(2) 0.0484(11) Uani 1.00 1 d .
C(12) C -0.0552(4) 0.2224(2) 0.3672(2) 0.0584(13) Uani 1.00 1 d .
C(13) C -0.0344(4) 0.3115(2) 0.3514(2) 0.0470(10) Uani 1.00 1 d .
C(14) C 0.0839(3) 0.5164(2) 0.3087(2) 0.0341(8) Uani 1.00 1 d .
C(15) C 0.1844(3) 0.4731(2) 0.3104(2) 0.0493(11) Uani 1.00 1 d .
C(16) C 0.2988(3) 0.5233(3) 0.3428(3) 0.0663(15) Uani 1.00 1 d .
C(17) C 0.3162(3) 0.6157(3) 0.3759(3) 0.0633(14) Uani 1.00 1 d .
C(18) C 0.2190(3) 0.6595(2) 0.3739(2) 0.0524(12) Uani 1.00 1 d .
C(19) C 0.1049(3) 0.6111(2) 0.3416(2) 0.0390(9) Uani 1.00 1 d .
C(20) C -0.0616(3) 0.5983(2) 0.1075(2) 0.0439(10) Uani 1.00 1 d .
C(21) C -0.1351(3) 0.6745(2) 0.2142(2) 0.0377(9) Uani 1.00 1 d .
C(22) C -0.3541(4) 0.4359(3) 0.0751(3) 0.0729(15) Uani 1.00 1 d .
C(23) C -0.4032(3) 0.4727(2) 0.1402(2) 0.0450(10) Uani 1.00 1 d .
C(24) C -0.3967(3) 0.5676(2) 0.1403(2) 0.0487(11) Uani 1.00 1 d .
C(25) C -0.3452(4) 0.5893(4) 0.0790(3) 0.0668(15) Uani 1.00 1 d .
C(26) C -0.3179(4) 0.5119(6) 0.0395(2) 0.0843(19) Uani 1.00 1 d .
C(27) C -0.3454(7) 0.3368(5) 0.0513(6) 0.220(4) Uani 1.00 1 d .
C(28) C -0.4622(5) 0.4183(5) 0.1916(3) 0.120(2) Uani 1.00 1 d .
C(29) C -0.4530(5) 0.6321(5) 0.1929(4) 0.119(2) Uani 1.00 1 d .
C(30) C -0.3301(6) 0.6816(6) 0.0541(6) 0.202(4) Uani 1.00 1 d .
C(31) C -0.2715(5) 0.5024(9) -0.0360(3) 0.201(4) Uani 1.00 1 d .
C(101) C 0.3666(2) 0.0620(2) 0.25415(19) 0.0319(8) Uani 1.00 1 d .
C(102) C 0.4026(3) 0.1522(2) 0.2801(2) 0.0359(9) Uani 1.00 1 d .
C(103) C 0.4414(4) 0.2081(2) 0.3607(2) 0.0473(11) Uani 1.00 1 d .
C(104) C 0.3211(7) 0.2063(5) 0.3987(4) 0.0583(18) Uiso 0.60 1 d P
C(105) C 0.5011(8) 0.3032(6) 0.3618(5) 0.070(2) Uiso 0.60 1 d P
C(106) C 0.5214(6) 0.1570(4) 0.4072(3) 0.0445(14) Uiso 0.60 1 d P
C(107) C 0.2547(4) -0.2103(2) 0.2007(2) 0.0548(12) Uani 1.00 1 d .
C(108) C 0.2579(3) -0.0579(2) 0.3744(2) 0.0359(9) Uani 1.00 1 d .
C(109) C 0.1319(3) -0.0857(3) 0.3567(2) 0.0594(13) Uani 1.00 1 d .
C(110) C 0.0606(4) -0.0946(4) 0.4128(3) 0.0796(18) Uani 1.00 1 d .
C(111) C 0.1105(4) -0.0750(4) 0.4881(3) 0.0711(17) Uani 1.00 1 d .
C(112) C 0.2349(4) -0.0497(3) 0.5067(2) 0.0511(12) Uani 1.00 1 d .
C(113) C 0.3069(3) -0.0415(2) 0.4506(2) 0.0396(9) Uani 1.00 1 d .
C(114) C 0.4935(3) -0.0853(2) 0.3145(2) 0.0349(8) Uani 1.00 1 d .
C(115) C 0.5067(3) -0.1466(2) 0.3636(2) 0.0428(10) Uani 1.00 1 d .
C(116) C 0.6109(4) -0.1824(3) 0.3736(2) 0.0525(12) Uani 1.00 1 d .
C(117) C 0.7035(3) -0.1597(2) 0.3342(2) 0.0496(11) Uani 1.00 1 d .
C(118) C 0.6941(3) -0.0999(2) 0.2844(2) 0.0491(11) Uani 1.00 1 d .
C(119) C 0.5898(3) -0.0620(2) 0.2758(2) 0.0418(10) Uani 1.00 1 d .
C(120) C 0.3985(3) -0.0999(2) 0.0903(2) 0.0436(10) Uani 1.00 1 d .
C(121) C 0.4521(3) 0.0661(2) 0.1302(2) 0.0391(9) Uani 1.00 1 d .
C(122) C 0.0817(3) -0.0472(2) 0.1022(2) 0.0463(11) Uani 1.00 1 d .
C(123) C 0.1207(3) 0.0486(3) 0.1338(2) 0.0476(11) Uani 1.00 1 d .
C(124) C 0.2003(3) 0.0866(2) 0.0859(2) 0.0428(10) Uani 1.00 1 d .
C(125) C 0.2077(3) 0.0143(2) 0.0262(2) 0.0433(10) Uani 1.00 1 d .
C(126) C 0.1359(3) -0.0687(3) 0.0374(2) 0.0483(11) Uani 1.00 1 d .
C(127) C -0.0049(4) -0.1149(4) 0.1331(3) 0.0751(17) Uani 1.00 1 d .
C(128) C 0.0809(4) 0.1026(4) 0.2014(2) 0.0681(16) Uani 1.00 1 d .
C(129) C 0.2490(5) 0.1885(3) 0.0923(3) 0.0693(16) Uani 1.00 1 d .
C(130) C 0.2655(5) 0.0232(4) -0.0431(2) 0.0738(18) Uani 1.00 1 d .
C(131) C 0.1103(5) -0.1607(3) -0.0169(3) 0.0784(17) Uani 1.00 1 d .
C(132) C 0.4334(12) 0.1641(9) 0.4215(7) 0.064(3) Uiso 0.40 1 d P
C(133) C 0.5811(11) 0.2657(8) 0.3634(6) 0.057(2) Uiso 0.40 1 d P
C(134) C 0.3746(11) 0.2930(8) 0.3673(7) 0.060(2) Uiso 0.40 1 d P
H(1) H -0.2760 0.6177 0.3181 0.038 Uiso 1.00 1 c R
H(2) H -0.3991 0.5989 0.4210 0.053 Uiso 1.00 1 c R
H(3) H -0.3619 0.5450 0.4830 0.053 Uiso 1.00 1 c R
H(4) H -0.4043 0.4928 0.3999 0.053 Uiso 1.00 1 c R
H(5) H -0.2029 0.7095 0.4527 0.052 Uiso 1.00 1 c R
H(6) H -0.1585 0.6597 0.5158 0.052 Uiso 1.00 1 c R
H(7) H -0.0808 0.6754 0.4523 0.052 Uiso 1.00 1 c R
H(8) H -0.2062 0.4322 0.4045 0.052 Uiso 1.00 1 c R
H(9) H -0.0861 0.5008 0.4301 0.052 Uiso 1.00 1 c R
H(10) H -0.1723 0.4864 0.4875 0.052 Uiso 1.00 1 c R
H(11) H -0.0383 0.3974 0.0749 0.064 Uiso 1.00 1 c R
H(12) H 0.0034 0.3439 0.1360 0.064 Uiso 1.00 1 c R
H(13) H 0.0669 0.4457 0.1396 0.064 Uiso 1.00 1 c R
H(14) H -0.2287 0.2745 0.1986 0.052 Uiso 1.00 1 c R
H(15) H -0.2643 0.1242 0.2247 0.060 Uiso 1.00 1 c R
H(16) H -0.1587 0.0922 0.3313 0.057 Uiso 1.00 1 c R
H(17) H -0.0084 0.2085 0.4103 0.067 Uiso 1.00 1 c R
H(18) H 0.0264 0.3592 0.3849 0.054 Uiso 1.00 1 c R
H(19) H 0.1732 0.4076 0.2888 0.058 Uiso 1.00 1 c R
H(20) H 0.3671 0.4927 0.3417 0.079 Uiso 1.00 1 c R
H(21) H 0.3953 0.6492 0.3997 0.073 Uiso 1.00 1 c R
H(22) H 0.2302 0.7248 0.3961 0.061 Uiso 1.00 1 c R
H(23) H 0.0377 0.6430 0.3409 0.046 Uiso 1.00 1 c R
H(24) H -0.4232 0.2979 0.0408 0.226 Uiso 1.00 1 c R
H(25) H -0.2953 0.3175 0.0885 0.226 Uiso 1.00 1 c R
H(26) H -0.3090 0.3301 0.0050 0.226 Uiso 1.00 1 c R
H(27) H -0.5463 0.4209 0.1873 0.136 Uiso 1.00 1 c R
H(28) H -0.4255 0.4440 0.2429 0.136 Uiso 1.00 1 c R
H(29) H -0.4548 0.3545 0.1806 0.136 Uiso 1.00 1 c R
H(30) H -0.5198 0.6503 0.1677 0.128 Uiso 1.00 1 c R
H(31) H -0.3951 0.6851 0.2190 0.129 Uiso 1.00 1 c R
H(32) H -0.4837 0.5993 0.2319 0.129 Uiso 1.00 1 c R
H(33) H -0.3807 0.6789 0.0085 0.242 Uiso 1.00 1 c R
H(34) H -0.2483 0.7062 0.0503 0.242 Uiso 1.00 1 c R
H(35) H -0.3545 0.7284 0.0929 0.242 Uiso 1.00 1 c R
H(36) H -0.3264 0.5158 -0.0746 0.232 Uiso 1.00 1 c R
H(37) H -0.2610 0.4387 -0.0528 0.232 Uiso 1.00 1 c R
H(38) H -0.1944 0.5418 -0.0322 0.232 Uiso 1.00 1 c R
H(101) H 0.4061 0.1888 0.2420 0.045 Uiso 1.00 1 c R
H(102) H 0.3387 0.2407 0.4500 0.074 Uiso 0.60 1 c R
H(103) H 0.2635 0.2338 0.3715 0.074 Uiso 0.60 1 c R
H(104) H 0.2833 0.1441 0.3995 0.074 Uiso 0.60 1 c R
H(105) H 0.5242 0.3371 0.4120 0.099 Uiso 0.60 1 c R
H(106) H 0.5722 0.3028 0.3375 0.099 Uiso 0.60 1 c R
H(107) H 0.4479 0.3337 0.3345 0.099 Uiso 0.60 1 c R
H(108) H 0.4769 0.0964 0.4087 0.059 Uiso 0.60 1 c R
H(109) H 0.5918 0.1481 0.3834 0.059 Uiso 0.60 1 c R
H(110) H 0.5477 0.1904 0.4572 0.059 Uiso 0.60 1 c R
H(111) H 0.2037 -0.2368 0.1536 0.063 Uiso 1.00 1 c R
H(112) H 0.3327 -0.2263 0.1977 0.064 Uiso 1.00 1 c R
H(113) H 0.2206 -0.2368 0.2397 0.064 Uiso 1.00 1 c R
H(114) H 0.0942 -0.1011 0.3041 0.071 Uiso 1.00 1 c R
H(115) H -0.0256 -0.1116 0.3995 0.095 Uiso 1.00 1 c R
H(116) H 0.0593 -0.0805 0.5267 0.089 Uiso 1.00 1 c R
H(117) H 0.2714 -0.0370 0.5593 0.063 Uiso 1.00 1 c R
H(118) H 0.3936 -0.0245 0.4643 0.047 Uiso 1.00 1 c R
H(119) H 0.4409 -0.1640 0.3915 0.051 Uiso 1.00 1 c R
H(120) H 0.6187 -0.2232 0.4092 0.064 Uiso 1.00 1 c R
H(121) H 0.7752 -0.1861 0.3403 0.057 Uiso 1.00 1 c R
H(122) H 0.7592 -0.0837 0.2562 0.057 Uiso 1.00 1 c R
H(123) H 0.5841 -0.0193 0.2418 0.050 Uiso 1.00 1 c R
H(124) H 0.0026 0.1165 0.1903 0.088 Uiso 1.00 1 c R
H(125) H 0.1423 0.1627 0.2161 0.087 Uiso 1.00 1 c R
H(126) H 0.0819 0.0719 0.2434 0.088 Uiso 1.00 1 c R
H(127) H 0.2144 0.2114 0.0510 0.086 Uiso 1.00 1 c R
H(128) H 0.3360 0.2000 0.0939 0.086 Uiso 1.00 1 c R
H(129) H 0.2326 0.2235 0.1385 0.086 Uiso 1.00 1 c R
H(130) H 0.2064 0.0089 -0.0877 0.095 Uiso 1.00 1 c R
H(131) H 0.3101 0.0853 -0.0392 0.095 Uiso 1.00 1 c R
H(132) H 0.3212 -0.0182 -0.0493 0.095 Uiso 1.00 1 c R
H(133) H 0.0270 -0.1776 -0.0388 0.088 Uiso 1.00 1 c R
H(134) H 0.1302 -0.2084 0.0087 0.088 Uiso 1.00 1 c R
H(135) H 0.1583 -0.1589 -0.0576 0.088 Uiso 1.00 1 c R
H(136) H -0.0760 -0.1407 0.0973 0.094 Uiso 1.00 1 c R
H(137) H 0.0324 -0.1633 0.1463 0.094 Uiso 1.00 1 c R
H(138) H -0.0305 -0.0836 0.1786 0.094 Uiso 1.00 1 c R
H(139) H 0.3487 0.1418 0.4233 0.085 Uiso 0.40 1 c R
H(140) H 0.4734 0.1141 0.4154 0.085 Uiso 0.40 1 c R
H(141) H 0.4670 0.2072 0.4669 0.085 Uiso 0.40 1 c R
H(142) H 0.6353 0.2237 0.3604 0.081 Uiso 0.40 1 c R
H(143) H 0.5842 0.2965 0.3213 0.081 Uiso 0.40 1 c R
H(144) H 0.6047 0.3108 0.4089 0.081 Uiso 0.40 1 c R
H(145) H 0.4062 0.3365 0.4119 0.082 Uiso 0.40 1 c R
H(146) H 0.3861 0.3227 0.3243 0.082 Uiso 0.40 1 c R
H(147) H 0.2899 0.2716 0.3652 0.082 Uiso 0.40 1 c R

loop_
_atom_site_aniso_label
_atom_site_aniso_U_11
_atom_site_aniso_U_22
_atom_site_aniso_U_33
_atom_site_aniso_U_12
_atom_site_aniso_U_13
_atom_site_aniso_U_23
Mo(1) 0.02539(17) 0.03875(19) 0.02729(17) 0.00167(12) -0.00116(12) 0.01016(12)
Mo(2) 0.02726(17) 0.03153(18) 0.03390(18) 0.00758(12) 0.00321(12) 0.01058(12)
Si(1) 0.0264(4) 0.0317(4) 0.0300(4) 0.0045(3) 0.0001(3) 0.0074(3)
Si(2) 0.0269(4) 0.0303(4) 0.0372(5) 0.0032(3) 0.0006(3) 0.0119(3)
O(1) 0.0378(13) 0.0405(13) 0.0306(12) 0.0096(10) 0.0080(10) 0.0046(10)
O(2) 0.0486(17) 0.081(2) 0.0529(18) -0.0083(16) 0.0142(14) 0.0211(16)
O(3) 0.0481(16) 0.0409(15) 0.0570(17) -0.0046(12) 0.0126(13) 0.0042(13)
O(101) 0.0376(13) 0.0289(11) 0.0402(13) 0.0013(9) -0.0045(10) 0.0133(10)
O(102) 0.060(2) 0.0540(19) 0.083(2) 0.0219(16) 0.0166(18) -0.0110(17)
O(103) 0.0417(16) 0.0608(18) 0.0555(17) -0.0051(14) 0.0154(13) 0.0052(14)
C(1) 0.0274(15) 0.0384(17) 0.0248(15) 0.0017(13) -0.0024(12) 0.0128(13)
C(2) 0.0264(15) 0.0334(17) 0.0334(17) 0.0047(13) -0.0008(13) 0.0077(13)
C(3) 0.0296(16) 0.0367(17) 0.0300(16) 0.0053(13) 0.0018(13) 0.0089(13)
C(4) 0.0302(18) 0.056(2) 0.046(2) 0.0058(16) 0.0102(16) 0.0083(18)
C(5) 0.045(2) 0.052(2) 0.0318(18) 0.0101(17) 0.0014(15) -0.0001(16)
C(6) 0.044(2) 0.055(2) 0.0298(17) 0.0165(18) 0.0043(15) 0.0128(16)
C(7) 0.052(2) 0.065(2) 0.044(2) 0.025(2) 0.0135(19) 0.0033(19)
C(8) 0.0306(16) 0.0307(16) 0.0381(18) 0.0040(13) 0.0029(14) 0.0034(14)
C(9) 0.043(2) 0.0362(19) 0.050(2) -0.0043(16) -0.0011(17) 0.0084(16)
C(10) 0.055(2) 0.043(2) 0.052(2) -0.0150(19) -0.002(2) 0.0071(18)
C(11) 0.065(2) 0.0318(19) 0.046(2) 0.0004(18) 0.0116(19) 0.0069(16)
C(12) 0.075(3) 0.034(2) 0.059(2) -0.002(2) -0.013(2) 0.0177(19)
C(13) 0.055(2) 0.0309(18) 0.048(2) -0.0024(16) -0.0140(18) 0.0135(16)
C(14) 0.0284(16) 0.0359(17) 0.0386(18) 0.0060(13) 0.0034(14) 0.0102(14)
C(15) 0.0321(19) 0.041(2) 0.073(2) 0.0103(16) 0.0009(19) 0.009(2)
C(16) 0.0257(19) 0.065(3) 0.107(4) 0.0124(19) -0.000(2) 0.018(2)
C(17) 0.0276(19) 0.051(2) 0.103(4) -0.0037(17) -0.009(2) 0.017(2)
C(18) 0.0322(19) 0.039(2) 0.081(3) 0.0006(16) -0.003(2) 0.014(2)
C(19) 0.0271(16) 0.0339(18) 0.054(2) 0.0023(13) -0.0013(15) 0.0114(16)
C(20) 0.039(2) 0.062(2) 0.0320(18) 0.0076(18) 0.0042(15) 0.0159(17)
C(21) 0.0274(16) 0.049(2) 0.0367(18) 0.0021(15) 0.0026(14) 0.0154(16)
C(22) 0.046(2) 0.058(2) 0.089(3) 0.021(2) -0.038(2) -0.035(2)
C(23) 0.0316(18) 0.052(2) 0.044(2) -0.0120(16) -0.0104(16) 0.0175(18)
C(24) 0.0278(18) 0.050(2) 0.061(2) 0.0111(16) -0.0094(17) -0.0025(19)
C(25) 0.036(2) 0.088(3) 0.076(3) -0.006(2) -0.019(2) 0.050(3)
C(26) 0.032(2) 0.177(7) 0.030(2) -0.001(3) -0.0078(18) 0.016(3)
C(27) 0.120(6) 0.125(6) 0.319(13) 0.078(5) -0.148(7) -0.149(8)
C(28) 0.067(3) 0.171(7) 0.102(4) -0.064(4) -0.033(3) 0.087(5)
C(29) 0.050(3) 0.127(5) 0.145(6) 0.045(3) -0.039(3) -0.061(5)
C(30) 0.087(4) 0.214(9) 0.304(12) -0.059(5) -0.102(6) 0.222(10)
C(31) 0.053(3) 0.497(19) 0.029(2) 0.035(7) -0.003(2) 0.009(6)
C(101) 0.0277(16) 0.0338(17) 0.0364(17) 0.0074(13) 0.0054(13) 0.0110(14)
C(102) 0.047(2) 0.0334(17) 0.0334(17) 0.0144(15) 0.0126(15) 0.0119(14)
C(103) 0.061(2) 0.0393(19) 0.042(2) 0.0127(18) 0.0126(19) 0.0031(16)
C(107) 0.069(2) 0.0304(19) 0.059(2) 0.0026(18) -0.010(2) 0.0121(18)
C(108) 0.0322(17) 0.0314(17) 0.0446(19) 0.0019(13) 0.0020(14) 0.0151(14)
C(109) 0.032(2) 0.086(3) 0.059(2) -0.002(2) 0.0026(19) 0.027(2)
C(110) 0.034(2) 0.142(5) 0.062(3) -0.003(2) 0.007(2) 0.035(3)
C(111) 0.059(3) 0.097(4) 0.067(3) 0.009(2) 0.027(2) 0.036(2)
C(112) 0.054(2) 0.060(2) 0.042(2) 0.009(2) 0.0120(19) 0.0183(19)
C(113) 0.0330(18) 0.042(2) 0.0416(19) 0.0045(15) 0.0018(15) 0.0089(16)
C(114) 0.0308(17) 0.0291(16) 0.0428(19) 0.0019(13) -0.0027(14) 0.0111(14)
C(115) 0.0372(19) 0.0378(19) 0.053(2) 0.0081(15) 0.0004(17) 0.0101(17)
C(116) 0.050(2) 0.049(2) 0.062(2) 0.0198(19) -0.003(2) 0.017(2)
C(117) 0.036(2) 0.042(2) 0.065(2) 0.0103(17) -0.0040(19) 0.0012(19)
C(118) 0.034(2) 0.048(2) 0.061(2) 0.0047(17) 0.0039(18) 0.0034(19)
C(119) 0.0311(17) 0.0390(19) 0.054(2) 0.0011(15) 0.0019(16) 0.0142(17)
C(120) 0.040(2) 0.040(2) 0.047(2) 0.0048(16) 0.0011(17) 0.0020(16)
C(121) 0.0381(19) 0.0386(19) 0.0387(19) 0.0081(15) 0.0050(15) 0.0027(15)
C(122) 0.0306(18) 0.055(2) 0.058(2) 0.0090(17) -0.0008(17) 0.028(2)
C(123) 0.0347(19) 0.070(2) 0.049(2) 0.0268(19) 0.0099(17) 0.023(2)
C(124) 0.0357(19) 0.044(2) 0.056(2) 0.0136(16) 0.0032(17) 0.0277(18)
C(125) 0.038(2) 0.056(2) 0.041(2) 0.0176(17) 0.0041(16) 0.0162(18)
C(126) 0.045(2) 0.053(2) 0.045(2) 0.0111(18) -0.0101(18) 0.0146(18)
C(127) 0.031(2) 0.104(4) 0.099(4) -0.000(2) 0.000(2) 0.064(3)
C(128) 0.060(3) 0.105(4) 0.053(2) 0.048(3) 0.018(2) 0.017(2)
C(129) 0.071(3) 0.055(2) 0.090(3) 0.022(2) -0.002(2) 0.035(2)
C(130) 0.066(3) 0.125(5) 0.046(2) 0.037(3) 0.017(2) 0.037(2)
C(131) 0.074(3) 0.073(3) 0.072(3) 0.017(2) -0.033(2) -0.004(2)

loop_
_atom_type_symbol
_atom_type_description
_atom_type_scat_dispersion_real
_atom_type_scat_dispersion_imag
_atom_type_scat_source
C C 0.003 0.002
;
International Tables for Crystallography
(1992, Vol. C, Tables 4.2.6.8 and 6.1.1.4)
;
H H 0.000 0.000
;
International Tables for Crystallography
(1992, Vol. C, Table 6.1.1.4)
;
O O 0.011 0.006
;
International Tables for Crystallography
(1992, Vol. C, Tables 4.2.6.8 and 6.1.1.4)
;
Si Si 0.082 0.070
;
International Tables for Crystallography
(1992, Vol. C, Tables 4.2.6.8 and 6.1.1.4)
;
Mo Mo -1.683 0.686
;
International Tables for Crystallography
(1992, Vol. C, Tables 4.2.6.8 and 6.1.1.4)
;

loop_
_geom_angle_atom_site_label_1
_geom_angle_atom_site_label_2
_geom_angle_atom_site_label_3
_geom_angle
O(1) Mo(1) C(1) 69.33(11)
O(1) Mo(1) C(20) 85.73(15)
O(1) Mo(1) C(21) 119.54(12)
O(1) Mo(1) C(22) 88.72(14)
O(1) Mo(1) C(23) 102.78(12)
O(1) Mo(1) C(24) 137.56(12)
O(1) Mo(1) C(25) 144.04(15)
O(1) Mo(1) C(26) 110.4(2)
C(1) Mo(1) C(20) 124.74(13)
C(1) Mo(1) C(21) 76.14(14)
C(1) Mo(1) C(22) 112.96(17)
C(1) Mo(1) C(23) 88.12(13)
C(1) Mo(1) C(24) 98.63(15)
C(1) Mo(1) C(25) 132.70(17)
C(1) Mo(1) C(26) 145.88(17)
C(20) Mo(1) C(21) 75.15(15)
C(20) Mo(1) C(22) 114.91(17)
C(20) Mo(1) C(23) 146.57(14)
C(20) Mo(1) C(24) 129.78(18)
C(20) Mo(1) C(25) 96.23(19)
C(20) Mo(1) C(26) 88.48(17)
C(21) Mo(1) C(22) 151.29(17)
C(21) Mo(1) C(23) 124.32(15)
C(21) Mo(1) C(24) 94.69(14)
C(21) Mo(1) C(25) 95.42(18)
C(21) Mo(1) C(26) 125.4(2)
C(22) Mo(1) C(23) 34.88(17)
C(22) Mo(1) C(24) 57.70(16)
C(22) Mo(1) C(25) 57.84(19)
C(22) Mo(1) C(26) 35.2(2)
C(23) Mo(1) C(24) 34.88(15)
C(23) Mo(1) C(25) 58.18(18)
C(23) Mo(1) C(26) 58.16(17)
C(24) Mo(1) C(25) 34.82(19)
C(24) Mo(1) C(26) 57.42(18)
C(25) Mo(1) C(26) 34.2(2)
O(101) Mo(2) C(101) 69.85(10)
O(101) Mo(2) C(120) 86.55(14)
O(101) Mo(2) C(121) 127.63(13)
O(101) Mo(2) C(122) 84.60(13)
O(101) Mo(2) C(123) 99.96(13)
O(101) Mo(2) C(124) 135.75(13)
O(101) Mo(2) C(125) 138.92(11)
O(101) Mo(2) C(126) 103.59(12)
C(101) Mo(2) C(120) 117.34(14)
C(101) Mo(2) C(121) 75.23(13)
C(101) Mo(2) C(122) 113.99(13)
C(101) Mo(2) C(123) 90.92(13)
C(101) Mo(2) C(124) 102.25(14)
C(101) Mo(2) C(125) 137.68(14)
C(101) Mo(2) C(126) 147.30(14)
C(120) Mo(2) C(121) 76.14(16)
C(120) Mo(2) C(122) 120.59(14)
C(120) Mo(2) C(123) 151.35(14)
C(120) Mo(2) C(124) 131.25(17)
C(120) Mo(2) C(125) 97.94(16)
C(120) Mo(2) C(126) 93.46(15)
C(121) Mo(2) C(122) 146.32(16)
C(121) Mo(2) C(123) 118.64(16)
C(121) Mo(2) C(124) 88.56(15)
C(121) Mo(2) C(125) 92.76(15)
C(121) Mo(2) C(126) 126.14(16)
C(122) Mo(2) C(123) 34.23(14)
C(122) Mo(2) C(124) 58.14(14)
C(122) Mo(2) C(125) 57.92(15)
C(122) Mo(2) C(126) 34.03(15)
C(123) Mo(2) C(124) 35.79(16)
C(123) Mo(2) C(125) 59.13(15)
C(123) Mo(2) C(126) 57.90(14)
C(124) Mo(2) C(125) 36.00(15)
C(124) Mo(2) C(126) 59.16(14)
C(125) Mo(2) C(126) 35.62(15)
O(1) Si(1) C(1) 92.74(14)
O(1) Si(1) C(8) 103.98(14)
O(1) Si(1) C(14) 110.76(15)
C(1) Si(1) C(8) 125.94(16)
C(1) Si(1) C(14) 111.02(15)
C(8) Si(1) C(14) 110.03(16)
O(101) Si(2) C(101) 93.51(13)
O(101) Si(2) C(108) 104.94(13)
O(101) Si(2) C(114) 107.70(14)
C(101) Si(2) C(108) 123.81(17)
C(101) Si(2) C(114) 114.37(16)
C(108) Si(2) C(114) 109.54(17)
Mo(1) O(1) Si(1) 99.38(12)
Mo(1) O(1) C(7) 126.2(2)
Si(1) O(1) C(7) 123.5(2)
Mo(2) O(101) Si(2) 98.37(11)
Mo(2) O(101) C(107) 125.9(2)
Si(2) O(101) C(107) 123.4(2)
Mo(1) C(1) Si(1) 96.33(14)
Mo(1) C(1) C(2) 128.4(2)
Si(1) C(1) C(2) 135.1(2)
C(1) C(2) C(3) 133.2(3)
C(2) C(3) C(4) 108.2(2)
C(2) C(3) C(5) 107.8(2)
C(2) C(3) C(6) 113.1(3)
C(4) C(3) C(5) 108.0(3)
C(4) C(3) C(6) 109.9(3)
C(5) C(3) C(6) 109.7(2)
Si(1) C(8) C(9) 120.5(2)
Si(1) C(8) C(13) 122.6(2)
C(9) C(8) C(13) 116.9(3)
C(8) C(9) C(10) 121.4(3)
C(9) C(10) C(11) 120.3(3)
C(10) C(11) C(12) 120.2(4)
C(11) C(12) C(13) 119.2(4)
C(8) C(13) C(12) 122.0(3)
Si(1) C(14) C(15) 123.2(2)
Si(1) C(14) C(19) 119.7(2)
C(15) C(14) C(19) 117.0(3)
C(14) C(15) C(16) 120.5(3)
C(15) C(16) C(17) 121.2(4)
C(16) C(17) C(18) 119.1(3)
C(17) C(18) C(19) 120.6(3)
C(14) C(19) C(18) 121.6(3)
Mo(1) C(20) O(2) 175.7(4)
Mo(1) C(21) O(3) 178.4(3)
Mo(1) C(22) C(23) 72.0(2)
Mo(1) C(22) C(26) 69.5(2)
Mo(1) C(22) C(27) 123.6(4)
C(23) C(22) C(26) 106.2(4)
C(23) C(22) C(27) 125.1(6)
C(26) C(22) C(27) 128.7(6)
Mo(1) C(23) C(22) 73.1(2)
Mo(1) C(23) C(24) 70.1(2)
Mo(1) C(23) C(28) 127.1(3)
C(22) C(23) C(24) 106.4(4)
C(22) C(23) C(28) 125.9(4)
C(24) C(23) C(28) 127.3(4)
Mo(1) C(24) C(23) 75.0(2)
Mo(1) C(24) C(25) 71.7(2)
Mo(1) C(24) C(29) 126.0(3)
C(23) C(24) C(25) 109.2(4)
C(23) C(24) C(29) 125.1(4)
C(25) C(24) C(29) 125.1(5)
Mo(1) C(25) C(24) 73.5(3)
Mo(1) C(25) C(26) 74.0(3)
Mo(1) C(25) C(30) 122.9(3)
C(24) C(25) C(26) 109.0(5)
C(24) C(25) C(30) 126.8(6)
C(26) C(25) C(30) 124.0(6)
Mo(1) C(26) C(22) 75.3(3)
Mo(1) C(26) C(25) 71.8(3)
Mo(1) C(26) C(31) 125.2(3)
C(22) C(26) C(25) 109.2(4)
C(22) C(26) C(31) 123.9(8)
C(25) C(26) C(31) 126.5(8)
Mo(2) C(101) Si(2) 95.69(13)
Mo(2) C(101) C(102) 129.1(2)
Si(2) C(101) C(102) 135.2(2)
C(101) C(102) C(103) 131.2(3)
C(102) C(103) C(104) 106.4(3)
C(102) C(103) C(105) 111.8(4)
C(102) C(103) C(106) 109.8(3)
C(102) C(103) C(132) 120.1(5)
C(102) C(103) C(133) 106.1(5)
C(102) C(103) C(134) 106.8(5)
C(104) C(103) C(105) 110.8(5)
C(104) C(103) C(106) 105.2(4)
C(104) C(103) C(132) 62.7(7)
C(104) C(103) C(133) 144.6(5)
C(104) C(103) C(134) 58.9(6)
C(105) C(103) C(106) 112.3(5)
C(105) C(103) C(132) 127.4(6)
C(105) C(103) C(134) 56.0(6)
C(106) C(103) C(133) 76.1(5)
C(106) C(103) C(134) 143.1(5)
C(132) C(103) C(133) 110.9(7)
C(132) C(103) C(134) 112.3(8)
C(133) C(103) C(134) 98.4(6)
C(103) C(104) C(132) 52.0(6)
C(103) C(104) C(134) 60.1(6)
C(132) C(104) C(134) 104.3(8)
C(103) C(105) C(133) 78.0(8)
C(103) C(105) C(134) 66.2(6)
C(133) C(105) C(134) 143.7(11)
C(103) C(106) C(132) 60.3(8)
Si(2) C(108) C(109) 119.3(3)
Si(2) C(108) C(113) 123.8(2)
C(109) C(108) C(113) 116.8(3)
C(108) C(109) C(110) 121.0(4)
C(109) C(110) C(111) 121.4(4)
C(110) C(111) C(112) 118.6(5)
C(111) C(112) C(113) 120.2(4)
C(108) C(113) C(112) 122.0(3)
Si(2) C(114) C(115) 122.2(2)
Si(2) C(114) C(119) 120.7(3)
C(115) C(114) C(119) 117.0(3)
C(114) C(115) C(116) 121.7(4)
C(115) C(116) C(117) 120.3(4)
C(116) C(117) C(118) 120.1(4)
C(117) C(118) C(119) 119.6(4)
C(114) C(119) C(118) 121.3(4)
Mo(2) C(120) O(102) 176.6(3)
Mo(2) C(121) O(103) 178.0(3)
Mo(2) C(122) C(123) 71.2(2)
Mo(2) C(122) C(126) 70.1(2)
Mo(2) C(122) C(127) 125.1(3)
C(123) C(122) C(126) 109.0(3)
C(123) C(122) C(127) 125.5(4)
C(126) C(122) C(127) 125.6(3)
Mo(2) C(123) C(122) 74.5(2)
Mo(2) C(123) C(124) 68.1(2)
Mo(2) C(123) C(128) 125.4(3)
C(122) C(123) C(124) 106.8(3)
C(122) C(123) C(128) 127.2(4)
C(124) C(123) C(128) 125.9(4)
Mo(2) C(124) C(123) 76.1(2)
Mo(2) C(124) C(125) 72.1(2)
Mo(2) C(124) C(129) 125.4(3)
C(123) C(124) C(125) 108.1(3)
C(123) C(124) C(129) 124.6(4)
C(125) C(124) C(129) 126.6(4)
Mo(2) C(125) C(124) 71.9(2)
Mo(2) C(125) C(126) 75.0(2)
Mo(2) C(125) C(130) 125.3(3)
C(124) C(125) C(126) 108.0(3)
C(124) C(125) C(130) 127.2(4)
C(126) C(125) C(130) 124.4(3)
Mo(2) C(126) C(122) 75.9(2)
Mo(2) C(126) C(125) 69.4(2)
Mo(2) C(126) C(131) 126.3(3)
C(122) C(126) C(125) 108.2(3)
C(122) C(126) C(131) 126.2(4)
C(125) C(126) C(131) 125.2(4)
C(103) C(132) C(104) 65.3(7)
C(103) C(132) C(106) 77.1(9)
C(104) C(132) C(106) 142.4(13)
C(103) C(133) C(105) 59.5(7)
C(103) C(134) C(104) 61.1(6)
C(103) C(134) C(105) 57.7(6)
C(104) C(134) C(105) 114.4(10)
C(1) C(2) H(1) 113.3
C(3) C(2) H(1) 113.5
C(3) C(4) H(2) 111.0
C(3) C(4) H(3) 110.6
C(3) C(4) H(4) 109.6
H(2) C(4) H(3) 108.9
H(2) C(4) H(4) 108.4
H(3) C(4) H(4) 108.3
C(3) C(5) H(5) 110.9
C(3) C(5) H(6) 110.6
C(3) C(5) H(7) 110.2
H(5) C(5) H(6) 108.6
H(5) C(5) H(7) 108.3
H(6) C(5) H(7) 108.3
C(3) C(6) H(8) 109.1
C(3) C(6) H(9) 112.2
C(3) C(6) H(10) 109.4
H(8) C(6) H(9) 109.0
H(8) C(6) H(10) 107.7
H(9) C(6) H(10) 109.3
O(1) C(7) H(11) 110.5
O(1) C(7) H(12) 110.2
O(1) C(7) H(13) 110.6
H(11) C(7) H(12) 108.7
H(11) C(7) H(13) 108.3
H(12) C(7) H(13) 108.5
C(8) C(9) H(14) 118.8
C(10) C(9) H(14) 119.8
C(9) C(10) H(15) 119.7
C(11) C(10) H(15) 120.0
C(10) C(11) H(16) 120.1
C(12) C(11) H(16) 119.7
C(11) C(12) H(17) 120.4
C(13) C(12) H(17) 120.4
C(8) C(13) H(18) 119.3
C(12) C(13) H(18) 118.7
C(14) C(15) H(19) 119.3
C(16) C(15) H(19) 120.2
C(15) C(16) H(20) 119.1
C(17) C(16) H(20) 119.7
C(16) C(17) H(21) 120.5
C(18) C(17) H(21) 120.5
C(17) C(18) H(22) 120.0
C(19) C(18) H(22) 119.4
C(14) C(19) H(23) 119.0
C(18) C(19) H(23) 119.5
C(22) C(27) H(24) 111.1
C(22) C(27) H(25) 111.2
C(22) C(27) H(26) 108.7
H(24) C(27) H(25) 110.2
H(24) C(27) H(26) 107.8
H(25) C(27) H(26) 107.8
C(23) C(28) H(27) 109.9
C(23) C(28) H(28) 109.7
C(23) C(28) H(29) 112.2
H(27) C(28) H(28) 108.4
H(27) C(28) H(29) 108.5
H(28) C(28) H(29) 108.1
C(24) C(29) H(30) 112.4
C(24) C(29) H(31) 111.6
C(24) C(29) H(32) 108.8
H(30) C(29) H(31) 110.3
H(30) C(29) H(32) 106.9
H(31) C(29) H(32) 106.5
C(25) C(30) H(33) 112.2
C(25) C(30) H(34) 112.8
C(25) C(30) H(35) 109.3
H(33) C(30) H(34) 110.3
H(33) C(30) H(35) 106.1
H(34) C(30) H(35) 105.6
C(26) C(31) H(36) 112.3
C(26) C(31) H(37) 110.0
C(26) C(31) H(38) 111.2
H(36) C(31) H(37) 106.9
H(36) C(31) H(38) 109.0
H(37) C(31) H(38) 107.1
C(101) C(102) H(101) 114.6
C(103) C(102) H(101) 114.2
C(103) C(104) H(102) 111.1
C(103) C(104) H(103) 111.2
C(103) C(104) H(104) 111.0
C(103) C(104) H(139) 85.4
C(132) C(104) H(102) 84.4
C(132) C(104) H(103) 162.8
C(132) C(104) H(104) 78.8
C(134) C(104) H(102) 92.1
C(134) C(104) H(103) 63.8
C(134) C(104) H(104) 159.9
C(134) C(104) H(139) 142.5
H(102) C(104) H(103) 107.5
H(102) C(104) H(104) 108.0
H(102) C(104) H(139) 86.8
H(103) C(104) H(104) 108.0
H(103) C(104) H(139) 151.0
C(103) C(105) H(105) 111.0
C(103) C(105) H(106) 109.7
C(103) C(105) H(107) 110.2
C(103) C(105) H(143) 105.6
C(133) C(105) H(105) 94.3
C(133) C(105) H(107) 149.1
C(133) C(105) H(143) 46.6
C(134) C(105) H(105) 92.9
C(134) C(105) H(106) 157.3
C(134) C(105) H(107) 57.1
C(134) C(105) H(143) 149.2
H(105) C(105) H(106) 108.9
H(105) C(105) H(107) 109.2
H(105) C(105) H(143) 117.2
H(106) C(105) H(107) 107.9
H(107) C(105) H(143) 103.3
C(103) C(106) H(108) 110.0
C(103) C(106) H(109) 109.9
C(103) C(106) H(110) 111.7
C(103) C(106) H(140) 103.8
C(132) C(106) H(108) 71.7
C(132) C(106) H(109) 167.6
C(132) C(106) H(110) 82.8
C(132) C(106) H(140) 57.4
H(108) C(106) H(109) 107.2
H(108) C(106) H(110) 109.1
H(109) C(106) H(110) 108.8
H(109) C(106) H(140) 122.6
H(110) C(106) H(140) 99.7
O(101) C(107) H(111) 110.8
O(101) C(107) H(112) 110.6
O(101) C(107) H(113) 109.9
H(111) C(107) H(112) 108.5
H(111) C(107) H(113) 108.6
H(112) C(107) H(113) 108.3
C(108) C(109) H(114) 119.6
C(110) C(109) H(114) 119.4
C(109) C(110) H(115) 119.5
C(111) C(110) H(115) 119.1
C(110) C(111) H(116) 120.5
C(112) C(111) H(116) 120.9
C(111) C(112) H(117) 119.5
C(113) C(112) H(117) 120.3
C(108) C(113) H(118) 118.7
C(112) C(113) H(118) 119.3
C(114) C(115) H(119) 118.8
C(116) C(115) H(119) 119.5
C(115) C(116) H(120) 120.0
C(117) C(116) H(120) 119.7
C(116) C(117) H(121) 120.1
C(118) C(117) H(121) 119.8
C(117) C(118) H(122) 120.6
C(119) C(118) H(122) 119.8
C(114) C(119) H(123) 119.2
C(118) C(119) H(123) 119.4
C(122) C(127) H(136) 110.8
C(122) C(127) H(137) 111.0
C(122) C(127) H(138) 110.4
H(136) C(127) H(137) 109.6
H(136) C(127) H(138) 107.4
H(137) C(127) H(138) 107.6
C(123) C(128) H(124) 112.7
C(123) C(128) H(125) 105.2
C(123) C(128) H(126) 112.6
H(124) C(128) H(125) 108.7
H(124) C(128) H(126) 109.0
H(125) C(128) H(126) 108.4
C(124) C(129) H(127) 111.7
C(124) C(129) H(128) 110.4
C(124) C(129) H(129) 110.4
H(127) C(129) H(128) 108.4
H(127) C(129) H(129) 108.6
H(128) C(129) H(129) 107.1
C(125) C(130) H(130) 111.7
C(125) C(130) H(131) 111.0
C(125) C(130) H(132) 110.2
H(130) C(130) H(131) 107.8
H(130) C(130) H(132) 108.2
H(131) C(130) H(132) 107.8
C(126) C(131) H(133) 111.2
C(126) C(131) H(134) 110.3
C(126) C(131) H(135) 111.3
H(133) C(131) H(134) 108.6
H(133) C(131) H(135) 107.8
H(134) C(131) H(135) 107.5
C(103) C(132) H(108) 107.7
C(103) C(132) H(139) 108.3
C(103) C(132) H(140) 109.8
C(103) C(132) H(141) 109.6
C(104) C(132) H(108) 143.4
C(104) C(132) H(139) 50.5
C(104) C(132) H(140) 149.0
C(104) C(132) H(141) 98.8
C(106) C(132) H(108) 49.7
C(106) C(132) H(139) 154.2
C(106) C(132) H(140) 46.9
C(106) C(132) H(141) 92.5
H(108) C(132) H(139) 105.9
H(108) C(132) H(141) 116.6
H(139) C(132) H(140) 109.5
H(139) C(132) H(141) 108.5
H(140) C(132) H(141) 111.1
C(103) C(133) H(106) 103.5
C(103) C(133) H(142) 109.7
C(103) C(133) H(143) 109.5
C(103) C(133) H(144) 110.1
C(105) C(133) H(106) 56.0
C(105) C(133) H(142) 168.4
C(105) C(133) H(143) 73.3
C(105) C(133) H(144) 79.5
H(106) C(133) H(142) 128.0
H(106) C(133) H(144) 94.3
H(142) C(133) H(143) 108.9
H(142) C(133) H(144) 109.8
H(143) C(133) H(144) 108.8
C(103) C(134) H(107) 90.7
C(103) C(134) H(145) 110.9
C(103) C(134) H(146) 108.7
C(103) C(134) H(147) 109.8
C(104) C(134) H(107) 151.7
C(104) C(134) H(145) 101.7
C(104) C(134) H(146) 149.3
C(104) C(134) H(147) 57.0
C(105) C(134) H(145) 80.4
C(105) C(134) H(146) 74.3
C(105) C(134) H(147) 166.5
H(107) C(134) H(145) 89.6
H(107) C(134) H(147) 142.0
H(145) C(134) H(146) 108.9
H(145) C(134) H(147) 110.8
H(146) C(134) H(147) 107.7
C(104) H(103) H(147) 109.3
C(105) H(106) C(133) 80.5
C(105) H(106) H(143) 147.8
C(133) H(106) H(143) 107.6
C(105) H(107) C(134) 81.4
C(105) H(107) H(146) 130.1
C(134) H(107) H(146) 53.1
C(106) H(108) C(132) 58.5
C(106) H(108) H(140) 50.2
C(104) H(139) C(132) 91.2
C(106) H(140) C(132) 75.7
C(106) H(140) H(108) 114.3
C(132) H(140) H(108) 155.5
C(105) H(143) C(133) 60.1
C(133) H(143) H(106) 52.5
C(134) H(146) H(107) 92.6
C(134) H(147) H(103) 127.9

loop_
_geom_bond_atom_site_label_1
_geom_bond_atom_site_label_2
_geom_bond_distance
Mo(1) O(1) 2.259(2)
Mo(1) C(1) 2.230(3)
Mo(1) C(20) 1.958(4)
Mo(1) C(21) 1.942(3)
Mo(1) C(22) 2.385(4)
Mo(1) C(23) 2.370(3)
Mo(1) C(24) 2.307(4)
Mo(1) C(25) 2.285(5)
Mo(1) C(26) 2.311(4)
Mo(2) O(101) 2.263(2)
Mo(2) C(101) 2.229(3)
Mo(2) C(120) 1.963(4)
Mo(2) C(121) 1.935(3)
Mo(2) C(122) 2.425(3)
Mo(2) C(123) 2.383(4)
Mo(2) C(124) 2.278(4)
Mo(2) C(125) 2.280(4)
Mo(2) C(126) 2.351(3)
Si(1) O(1) 1.694(2)
Si(1) C(1) 1.831(3)
Si(1) C(8) 1.868(3)
Si(1) C(14) 1.872(3)
Si(2) O(101) 1.698(2)
Si(2) C(101) 1.830(3)
Si(2) C(108) 1.873(4)
Si(2) C(114) 1.865(3)
O(1) C(7) 1.440(5)
O(2) C(20) 1.162(5)
O(3) C(21) 1.147(4)
O(101) C(107) 1.440(4)
O(102) C(120) 1.148(5)
O(103) C(121) 1.151(4)
C(1) C(2) 1.326(4)
C(2) C(3) 1.514(5)
C(3) C(4) 1.538(5)
C(3) C(5) 1.532(4)
C(3) C(6) 1.519(6)
C(8) C(9) 1.395(4)
C(8) C(13) 1.379(5)
C(9) C(10) 1.388(6)
C(10) C(11) 1.352(6)
C(11) C(12) 1.380(5)
C(12) C(13) 1.393(6)
C(14) C(15) 1.400(5)
C(14) C(19) 1.403(4)
C(15) C(16) 1.386(5)
C(16) C(17) 1.375(6)
C(17) C(18) 1.372(6)
C(18) C(19) 1.375(4)
C(22) C(23) 1.425(7)
C(22) C(26) 1.421(10)
C(22) C(27) 1.489(10)
C(23) C(24) 1.403(6)
C(23) C(28) 1.480(8)
C(24) C(25) 1.374(7)
C(24) C(29) 1.507(8)
C(25) C(26) 1.351(10)
C(25) C(30) 1.510(12)
C(26) C(31) 1.514(7)
C(101) C(102) 1.320(4)
C(102) C(103) 1.526(4)
C(103) C(104) 1.592(10)
C(103) C(105) 1.457(10)
C(103) C(106) 1.549(8)
C(103) C(132) 1.381(15)
C(103) C(133) 1.654(12)
C(103) C(134) 1.577(14)
C(104) C(132) 1.557(17)
C(104) C(134) 1.557(15)
C(105) C(133) 1.143(17)
C(105) C(134) 1.429(16)
C(106) C(132) 1.075(16)
C(108) C(109) 1.396(5)
C(108) C(113) 1.394(5)
C(109) C(110) 1.378(7)
C(110) C(111) 1.378(7)
C(111) C(112) 1.380(6)
C(112) C(113) 1.380(6)
C(114) C(115) 1.396(5)
C(114) C(119) 1.390(5)
C(115) C(116) 1.381(6)
C(116) C(117) 1.362(6)
C(117) C(118) 1.383(6)
C(118) C(119) 1.398(6)
C(122) C(123) 1.415(6)
C(122) C(126) 1.400(6)
C(122) C(127) 1.508(7)
C(123) C(124) 1.436(6)
C(123) C(128) 1.504(6)
C(124) C(125) 1.409(5)
C(124) C(129) 1.505(6)
C(125) C(126) 1.418(6)
C(125) C(130) 1.497(6)
C(126) C(131) 1.506(6)
C(2) H(1) 0.950
C(4) H(2) 0.953
C(4) H(3) 0.954
C(4) H(4) 0.960
C(5) H(5) 0.955
C(5) H(6) 0.955
C(5) H(7) 0.959
C(6) H(8) 0.962
C(6) H(9) 0.907
C(6) H(10) 0.959
C(7) H(11) 0.956
C(7) H(12) 0.953
C(7) H(13) 0.958
C(9) H(14) 0.966
C(10) H(15) 0.967
C(11) H(16) 0.969
C(12) H(17) 0.966
C(13) H(18) 0.967
C(15) H(19) 0.968
C(16) H(20) 0.963
C(17) H(21) 0.959
C(18) H(22) 0.967
C(19) H(23) 0.963
C(27) H(24) 0.946
C(27) H(25) 0.946
C(27) H(26) 0.974
C(28) H(27) 0.954
C(28) H(28) 0.959
C(28) H(29) 0.957
C(29) H(30) 0.942
C(29) H(31) 0.948
C(29) H(32) 0.988
C(30) H(33) 0.942
C(30) H(34) 0.949
C(30) H(35) 0.998
C(31) H(36) 0.954
C(31) H(37) 0.977
C(31) H(38) 0.952
C(102) H(101) 0.952
C(104) H(102) 0.962
C(104) H(103) 0.961
C(104) H(104) 0.956
C(104) H(139) 1.201
C(105) H(105) 0.946
C(105) H(106) 0.961
C(105) H(107) 0.958
C(105) H(143) 1.264
C(106) H(108) 0.962
C(106) H(109) 0.965
C(106) H(110) 0.943
C(106) H(140) 0.811
C(107) H(111) 0.954
C(107) H(112) 0.958
C(107) H(113) 0.956
C(109) H(114) 0.972
C(110) H(115) 0.955
C(111) H(116) 0.964
C(112) H(117) 0.968
C(113) H(118) 0.961
C(115) H(119) 0.970
C(116) H(120) 0.968
C(117) H(121) 0.964
C(118) H(122) 0.965
C(119) H(123) 0.965
C(127) H(136) 0.950
C(127) H(137) 0.948
C(127) H(138) 0.975
C(128) H(124) 0.951
C(128) H(125) 1.008
C(128) H(126) 0.954
C(129) H(127) 0.947
C(129) H(128) 0.965
C(129) H(129) 0.963
C(130) H(130) 0.957
C(130) H(131) 0.962
C(130) H(132) 0.958
C(131) H(133) 0.953
C(131) H(134) 0.957
C(131) H(135) 0.967
C(132) H(108) 1.197
C(132) H(139) 0.965
C(132) H(140) 0.934
C(132) H(141) 0.947
C(133) H(106) 0.798
C(133) H(142) 0.948
C(133) H(143) 0.959
C(133) H(144) 0.949
C(134) H(107) 1.214
C(134) H(145) 0.935
C(134) H(146) 0.972
C(134) H(147) 0.950
H(103) H(147) 0.628
H(106) H(143) 0.342
H(107) H(146) 0.686
H(108) H(140) 0.282
